data_4130898
loop_
_publ_author_name
'Zhylitskaya, Halina'
'Cybi\'nska, Joanna'
'Chmielewski, Piotr'
'Lis, Tadeusz'
'St\;epie\'n, Marcin'

_publ_section_title
;
 Bandgap Engineering in \p-Extended Pyrroles. A Modular Approach to
 Electron-Deficient Chromophores with Multi-Redox Activity.
;
_journal_issue 35
_journal_name_full 'Journal of the American Chemical Society'
_journal_page_first 11390
_journal_page_last 11398
_journal_paper_doi 10.1021/jacs.6b07826
_journal_volume 138
_journal_year 2016
_chemical_formula_moiety 'C16 H7 N O3'
_chemical_formula_sum 'C16 H7 N O3'
_chemical_formula_weight 261.23
_space_group_crystal_system triclinic
_space_group_IT_number 2
_space_group_name_Hall '-P 1'
_space_group_name_H-M_alt 'P -1'
_atom_sites_solution_hydrogens geom
_audit_creation_method SHELXL-2013
_cell_angle_alpha 88.49(4)
_cell_angle_beta 69.51(5)
_cell_angle_gamma 67.04(5)
_cell_formula_units_Z 2
_cell_length_a 7.2916(15)
_cell_length_b 8.7529(16)
_cell_length_c 9.7443(17)
_cell_measurement_reflns_used 1010
_cell_measurement_temperature 80(2)
_cell_measurement_theta_max 30.5
_cell_measurement_theta_min 3.1
_cell_volume 532.0(4)
_computing_cell_refinement 'CrysAlis RED; Oxford-Diffraction Poland, 2003'
_computing_data_collection 'CrysAlis CCD; Oxford-Diffraction Poland, 2003'
_computing_data_reduction 'CrysAlis RED; Oxford-Diffraction Poland, 2003'
_computing_structure_refinement 'SHELXL-2013 (Sheldrick, 2013)'
_computing_structure_solution 'SHELXS-97 (Sheldrick, 1990)'
_diffrn_ambient_temperature 80(2)
_diffrn_measured_fraction_theta_full 0.998
_diffrn_measured_fraction_theta_max 0.905
_diffrn_measurement_device_type 'Xcalibur, Ruby'
_diffrn_measurement_method '\w scans'
_diffrn_radiation_type MoK\a
_diffrn_radiation_wavelength 0.71073
_diffrn_reflns_av_R_equivalents 0.0300
_diffrn_reflns_av_unetI/netI 0.0725
_diffrn_reflns_Laue_measured_fraction_full 0.998
_diffrn_reflns_Laue_measured_fraction_max 0.905
_diffrn_reflns_limit_h_max 7
_diffrn_reflns_limit_h_min -9
_diffrn_reflns_limit_k_max 12
_diffrn_reflns_limit_k_min -12
_diffrn_reflns_limit_l_max 8
_diffrn_reflns_limit_l_min -13
_diffrn_reflns_number 4297
_diffrn_reflns_point_group_measured_fraction_full 0.998
_diffrn_reflns_point_group_measured_fraction_max 0.905
_diffrn_reflns_theta_full 25.500
_diffrn_reflns_theta_max 30.480
_diffrn_reflns_theta_min 3.177
_diffrn_source 'Enhance (Mo) X-ray Source'
_exptl_absorpt_coefficient_mu 0.115
_exptl_absorpt_correction_type none
_exptl_crystal_colour BROWN-YELLOW
_exptl_crystal_density_diffrn 1.631
_exptl_crystal_description NEEDLE
_exptl_crystal_F_000 268
_exptl_crystal_size_max 0.456
_exptl_crystal_size_mid 0.050
_exptl_crystal_size_min 0.030
_refine_diff_density_max 0.341
_refine_diff_density_min -0.338
_refine_diff_density_rms 0.072
_refine_ls_extinction_method none
_refine_ls_goodness_of_fit_ref 1.048
_refine_ls_hydrogen_treatment constr
_refine_ls_matrix_type full
_refine_ls_number_parameters 181
_refine_ls_number_reflns 2932
_refine_ls_number_restraints 0
_refine_ls_restrained_S_all 1.048
_refine_ls_R_factor_all 0.1073
_refine_ls_R_factor_gt 0.0675
_refine_ls_shift/su_max 0.000
_refine_ls_shift/su_mean 0.000
_refine_ls_structure_factor_coef Fsqd
_refine_ls_weighting_details
;
 w=1/[\s^2^(Fo^2^)+(0.0816P)^2^]
 where P=(Fo^2^+2Fc^2^)/3
;
_refine_ls_weighting_scheme calc
_refine_ls_wR_factor_gt 0.1526
_refine_ls_wR_factor_ref 0.1820
_reflns_Friedel_coverage 0.000
_reflns_number_gt 1933
_reflns_number_total 2932
_reflns_threshold_expression 'I > 2\s(I)'
_cod_data_source_file ja6b07826_si_003.cif
_cod_data_source_block HZ103
_cod_depositor_comments
;
The following automatic conversions were performed:

data item '_exptl_absorpt_correction_type' value 'NONE' was changed
to 'none' in accordance with the
/home/saulius/struct/COD-crude-data/automatic-downloads/DataCite-retrospective/ACS/depositions/lib/dictionaries/cif_core.dic
dictionary named 'cif_core.dic' version 2.4.2 last updated on
2011-04-26.

Automatic conversion script
Id: cif_fix_values 6909 2019-04-08 15:41:33Z antanas 
;
_cod_original_cell_volume 532.0(3)
_cod_database_code 4130898
_shelx_space_group_comment
;
The symmetry employed for this shelxl refinement is uniquely defined
by the following loop, which should always be used as a source of
symmetry information in preference to the above space-group names.
They are only intended as comments.
;
_shelx_estimated_absorpt_t_min 0.949
_shelx_estimated_absorpt_t_max 0.997
_shelxl_version_number 2013-2

loop_
_space_group_symop_operation_xyz
'x, y, z'
'-x, -y, -z'

loop_
_atom_site_label
_atom_site_type_symbol
_atom_site_fract_x
_atom_site_fract_y
_atom_site_fract_z
_atom_site_U_iso_or_equiv
_atom_site_adp_type
_atom_site_occupancy
_atom_site_site_symmetry_order
_atom_site_calc_flag
_atom_site_refinement_flags_posn
_atom_site_refinement_flags_adp
N1 N 0.3746(3) 0.8620(2) 0.9344(2) 0.0248(5) Uani 1 1 d . .
H1 H 0.3041 0.9289 1.0186 0.030 Uiso 1 1 calc R U
C1 C 0.3559(4) 0.9072(3) 0.8020(3) 0.0231(5) Uani 1 1 d . .
H1A H 0.2667 1.0131 0.7856 0.028 Uiso 1 1 calc R U
C2 C 0.4910(3) 0.7698(3) 0.6982(2) 0.0195(5) Uani 1 1 d . .
C3 C 0.5943(3) 0.6381(3) 0.7715(2) 0.0183(5) Uani 1 1 d . .
C4 C 0.5171(4) 0.6995(3) 0.9181(2) 0.0221(5) Uani 1 1 d . .
H4 H 0.5554 0.6403 0.9938 0.027 Uiso 1 1 calc R U
C5 C 0.5700(3) 0.7063(3) 0.5410(2) 0.0171(4) Uani 1 1 d . .
C6 C 0.5415(3) 0.7658(3) 0.4140(2) 0.0205(5) Uani 1 1 d . .
H6 H 0.4483 0.8787 0.4170 0.025 Uiso 1 1 calc R U
C7 C 0.6519(3) 0.6576(3) 0.2797(2) 0.0198(5) Uani 1 1 d . .
H7 H 0.6308 0.6996 0.1930 0.024 Uiso 1 1 calc R U
C8 C 0.7900(3) 0.4922(3) 0.2697(2) 0.0188(5) Uani 1 1 d . .
C9 C 0.8257(3) 0.4297(3) 0.3975(2) 0.0170(5) Uani 1 1 d . .
C10 C 0.9663(3) 0.2647(3) 0.4006(2) 0.0178(4) Uani 1 1 d . .
C11 C 0.9877(3) 0.2160(3) 0.5330(2) 0.0184(5) Uani 1 1 d . .
H11 H 1.0818 0.1048 0.5341 0.022 Uiso 1 1 calc R U
C12 C 0.8742(3) 0.3265(3) 0.6658(2) 0.0190(5) Uani 1 1 d . .
H12 H 0.8919 0.2903 0.7548 0.023 Uiso 1 1 calc R U
C13 C 0.7372(3) 0.4879(3) 0.6648(2) 0.0172(4) Uani 1 1 d . .
C14 C 0.7153(3) 0.5371(3) 0.5288(2) 0.0167(4) Uani 1 1 d . .
C15 C 0.8989(3) 0.3758(3) 0.1325(2) 0.0195(5) Uani 1 1 d . .
C16 C 1.0846(3) 0.1536(3) 0.2613(2) 0.0195(5) Uani 1 1 d . .
O1 O 0.8761(3) 0.4005(2) 0.01569(17) 0.0252(4) Uani 1 1 d . .
O3 O 1.0467(2) 0.21539(19) 0.13675(16) 0.0213(4) Uani 1 1 d . .
O4 O 1.2142(2) 0.00994(19) 0.24202(17) 0.0245(4) Uani 1 1 d . .

loop_
_atom_site_aniso_label
_atom_site_aniso_U_11
_atom_site_aniso_U_22
_atom_site_aniso_U_33
_atom_site_aniso_U_23
_atom_site_aniso_U_13
_atom_site_aniso_U_12
N1 0.0243(10) 0.0258(11) 0.0166(10) -0.0055(8) 0.0012(8) -0.0098(9)
C1 0.0206(11) 0.0198(11) 0.0245(12) 0.0017(9) -0.0041(9) -0.0074(9)
C2 0.0180(10) 0.0213(11) 0.0168(11) -0.0006(9) -0.0012(9) -0.0099(9)
C3 0.0176(10) 0.0195(11) 0.0163(10) -0.0001(8) -0.0025(8) -0.0095(9)
C4 0.0213(11) 0.0251(12) 0.0177(11) 0.0012(9) -0.0026(9) -0.0110(10)
C5 0.0147(10) 0.0196(11) 0.0154(10) 0.0009(8) -0.0023(8) -0.0081(9)
C6 0.0183(11) 0.0177(11) 0.0238(12) 0.0028(9) -0.0071(9) -0.0063(9)
C7 0.0206(11) 0.0230(11) 0.0167(10) 0.0042(9) -0.0067(9) -0.0100(9)
C8 0.0174(11) 0.0230(12) 0.0166(11) 0.0013(9) -0.0041(9) -0.0107(9)
C9 0.0162(10) 0.0202(11) 0.0148(10) 0.0001(8) -0.0026(8) -0.0103(9)
C10 0.0163(10) 0.0178(11) 0.0174(11) 0.0001(9) -0.0027(8) -0.0078(9)
C11 0.0165(10) 0.0165(10) 0.0187(11) 0.0012(8) -0.0040(8) -0.0053(8)
C12 0.0190(11) 0.0227(11) 0.0169(10) 0.0052(9) -0.0063(9) -0.0105(9)
C13 0.0166(10) 0.0178(11) 0.0166(10) 0.0017(8) -0.0040(8) -0.0083(9)
C14 0.0131(10) 0.0182(11) 0.0170(11) 0.0013(9) -0.0032(8) -0.0066(8)
C15 0.0180(11) 0.0233(12) 0.0167(11) 0.0026(9) -0.0023(9) -0.0116(9)
C16 0.0193(11) 0.0234(11) 0.0169(11) 0.0044(9) -0.0041(9) -0.0123(9)
O1 0.0293(9) 0.0303(9) 0.0156(8) 0.0018(7) -0.0055(7) -0.0142(8)
O3 0.0210(8) 0.0235(9) 0.0154(8) -0.0001(6) -0.0031(6) -0.0082(7)
O4 0.0247(9) 0.0194(8) 0.0198(8) -0.0030(7) -0.0010(7) -0.0055(7)

loop_
_atom_type_symbol
_atom_type_description
_atom_type_scat_dispersion_real
_atom_type_scat_dispersion_imag
_atom_type_scat_source
C C 0.0033 0.0016 'International Tables Vol C Tables 4.2.6.8 and 6.1.1.4'
H H 0.0000 0.0000 'International Tables Vol C Tables 4.2.6.8 and 6.1.1.4'
N N 0.0061 0.0033 'International Tables Vol C Tables 4.2.6.8 and 6.1.1.4'
O O 0.0106 0.0060 'International Tables Vol C Tables 4.2.6.8 and 6.1.1.4'

loop_
_geom_angle_atom_site_label_1
_geom_angle_atom_site_label_2
_geom_angle_atom_site_label_3
_geom_angle
C4 N1 C1 111.1(2)
C4 N1 H1 124.5
C1 N1 H1 124.5
C2 C1 N1 106.8(2)
C2 C1 H1A 126.6
N1 C1 H1A 126.6
C1 C2 C3 107.7(2)
C1 C2 C5 144.0(2)
C3 C2 C5 108.37(19)
C4 C3 C2 107.4(2)
C4 C3 C13 143.2(2)
C2 C3 C13 109.36(19)
N1 C4 C3 107.0(2)
N1 C4 H4 126.5
C3 C4 H4 126.5
C6 C5 C14 117.7(2)
C6 C5 C2 137.9(2)
C14 C5 C2 104.43(19)
C5 C6 C7 119.4(2)
C5 C6 H6 120.3
C7 C6 H6 120.3
C8 C7 C6 122.4(2)
C8 C7 H7 118.8
C6 C7 H7 118.8
C7 C8 C9 119.2(2)
C7 C8 C15 123.1(2)
C9 C8 C15 117.7(2)
C14 C9 C8 117.8(2)
C14 C9 C10 117.7(2)
C8 C9 C10 124.5(2)
C11 C10 C9 119.6(2)
C11 C10 C16 123.1(2)
C9 C10 C16 117.2(2)
C10 C11 C12 122.1(2)
C10 C11 H11 119.0
C12 C11 H11 119.0
C13 C12 C11 119.2(2)
C13 C12 H12 120.4
C11 C12 H12 120.4
C12 C13 C14 118.6(2)
C12 C13 C3 137.2(2)
C14 C13 C3 104.17(19)
C9 C14 C5 123.5(2)
C9 C14 C13 122.9(2)
C5 C14 C13 113.7(2)
O1 C15 O3 115.7(2)
O1 C15 C8 127.8(2)
O3 C15 C8 116.55(19)
O4 C16 O3 115.5(2)
O4 C16 C10 126.6(2)
O3 C16 C10 117.9(2)
C16 O3 C15 125.88(18)

loop_
_geom_bond_atom_site_label_1
_geom_bond_atom_site_label_2
_geom_bond_distance
N1 C4 1.368(3)
N1 C1 1.377(3)
N1 H1 0.8800
C1 C2 1.372(3)
C1 H1A 0.9500
C2 C3 1.436(3)
C2 C5 1.471(3)
C3 C4 1.375(3)
C3 C13 1.463(3)
C4 H4 0.9500
C5 C6 1.381(3)
C5 C14 1.424(3)
C6 C7 1.411(3)
C6 H6 0.9500
C7 C8 1.385(3)
C7 H7 0.9500
C8 C9 1.413(3)
C8 C15 1.468(3)
C9 C14 1.386(3)
C9 C10 1.415(3)
C10 C11 1.389(3)
C10 C16 1.459(3)
C11 C12 1.409(3)
C11 H11 0.9500
C12 C13 1.378(3)
C12 H12 0.9500
C13 C14 1.425(3)
C15 O1 1.209(3)
C15 O3 1.408(3)
C16 O4 1.213(3)
C16 O3 1.388(3)

loop_
_geom_hbond_atom_site_label_D
_geom_hbond_atom_site_label_H
_geom_hbond_atom_site_label_A
_geom_hbond_distance_DH
_geom_hbond_distance_HA
_geom_hbond_distance_DA
_geom_hbond_angle_DHA
_geom_hbond_site_symmetry_A
N1 H1 O3 0.88 2.47 3.228(4) 144.6 1_466
N1 H1 O4 0.88 2.10 2.932(3) 158.3 1_466
C4 H4 O1 0.95 2.53 3.297(3) 137.7 1_556

loop_
_geom_torsion_atom_site_label_1
_geom_torsion_atom_site_label_2
_geom_torsion_atom_site_label_3
_geom_torsion_atom_site_label_4
_geom_torsion
C4 N1 C1 C2 -0.3(2)
N1 C1 C2 C3 -0.1(2)
N1 C1 C2 C5 179.9(3)
C1 C2 C3 C4 0.5(2)
C5 C2 C3 C4 -179.54(17)
C1 C2 C3 C13 178.96(18)
C5 C2 C3 C13 -1.1(2)
C1 N1 C4 C3 0.6(2)
C2 C3 C4 N1 -0.6(2)
C13 C3 C4 N1 -178.2(3)
C1 C2 C5 C6 1.6(5)
C3 C2 C5 C6 -178.4(2)
C1 C2 C5 C14 -179.0(3)
C3 C2 C5 C14 1.0(2)
C14 C5 C6 C7 1.4(3)
C2 C5 C6 C7 -179.3(2)
C5 C6 C7 C8 -0.3(3)
C6 C7 C8 C9 -1.3(3)
C6 C7 C8 C15 177.23(18)
C7 C8 C9 C14 1.5(3)
C15 C8 C9 C14 -177.02(17)
C7 C8 C9 C10 -178.51(18)
C15 C8 C9 C10 2.9(3)
C14 C9 C10 C11 0.5(3)
C8 C9 C10 C11 -179.44(19)
C14 C9 C10 C16 -178.91(17)
C8 C9 C10 C16 1.1(3)
C9 C10 C11 C12 -0.4(3)
C16 C10 C11 C12 178.93(18)
C10 C11 C12 C13 0.2(3)
C11 C12 C13 C14 0.0(3)
C11 C12 C13 C3 -179.8(2)
C4 C3 C13 C12 -1.9(5)
C2 C3 C13 C12 -179.5(2)
C4 C3 C13 C14 178.2(3)
C2 C3 C13 C14 0.7(2)
C8 C9 C14 C5 -0.4(3)
C10 C9 C14 C5 179.63(18)
C8 C9 C14 C13 179.63(19)
C10 C9 C14 C13 -0.3(3)
C6 C5 C14 C9 -1.0(3)
C2 C5 C14 C9 179.43(18)
C6 C5 C14 C13 178.90(18)
C2 C5 C14 C13 -0.6(2)
C12 C13 C14 C9 0.1(3)
C3 C13 C14 C9 179.95(18)
C12 C13 C14 C5 -179.90(17)
C3 C13 C14 C5 0.0(2)
C7 C8 C15 O1 -5.2(3)
C9 C8 C15 O1 173.3(2)
C7 C8 C15 O3 175.42(18)
C9 C8 C15 O3 -6.1(3)
C11 C10 C16 O4 -0.7(3)
C9 C10 C16 O4 178.64(19)
C11 C10 C16 O3 178.74(18)
C9 C10 C16 O3 -1.9(3)
O4 C16 O3 C15 177.83(17)
C10 C16 O3 C15 -1.7(3)
O1 C15 O3 C16 -173.71(18)
C8 C15 O3 C16 5.8(3)
